data_4334486
loop_
_publ_author_name
'Aimee J. Gamble'
'Jason M. Lynam'
'Robert J. Thatcher'
'Paul H. Walton'
'Adrian C. Whitwood'

_publ_contact_author_address
;Department of Chemistry
University of York
Heslington 
York
YO10 5DD
UK
;
_publ_contact_author_email jason.lynam@york.ac.uk
_publ_contact_author_fax +44(0)1904322516
_publ_contact_author_name 'Jason Lynam'
_publ_contact_author_phone +44(0)1904322534
_publ_section_title
;
 cis-1,3,5-Triaminocyclohexane as a Facially Capping Ligand for
 Ruthenium(II)
;
_journal_name_full 'Inorganic Chemistry'
_journal_page_first 4517
_journal_page_last 4527
_journal_paper_doi 10.1021/ic302819j
_journal_volume 52
_journal_year 2013
_chemical_formula_moiety 'C20 H29 N5 O Ru S, 2(F6 P), C H4 O'
_chemical_formula_sum 'C21 H33 F12 N5 O2 P2 Ru S'
_chemical_formula_weight 810.59
_chemical_name_systematic
;
 ? 
;
_space_group_IT_number 2
_symmetry_cell_setting triclinic
_symmetry_space_group_name_Hall '-P 1'
_symmetry_space_group_name_H-M 'P -1'
_atom_sites_solution_hydrogens geom
_atom_sites_solution_primary direct
_atom_sites_solution_secondary difmap
_audit_creation_method SHELXL-97
_cell_angle_alpha 93.116(7)
_cell_angle_beta 107.140(7)
_cell_angle_gamma 114.478(7)
_cell_formula_units_Z 2
_cell_length_a 9.947(4)
_cell_length_b 10.678(4)
_cell_length_c 16.409(6)
_cell_measurement_reflns_used 8687
_cell_measurement_temperature 110(2)
_cell_measurement_theta_max 28.40
_cell_measurement_theta_min 2.28
_cell_volume 1484.2(10)
_computing_cell_refinement 'Bruker SMART'
_computing_data_collection 'Bruker SMART'
_computing_data_reduction 'Bruker SAINT'
_computing_molecular_graphics 'Bruker SHELXTL'
_computing_publication_material 'Bruker SHELXTL'
_computing_structure_refinement 'SHELXL-97 (Sheldrick, 1997)'
_computing_structure_solution 'SHELXS-97 (Sheldrick, 1997)'
_diffrn_ambient_temperature 110(2)
_diffrn_measured_fraction_theta_full 0.978
_diffrn_measured_fraction_theta_max 0.978
_diffrn_measurement_device_type 'CCD area detector'
_diffrn_measurement_method 'phi and omega scans'
_diffrn_radiation_monochromator graphite
_diffrn_radiation_source 'fine-focus sealed tube'
_diffrn_radiation_type MoK\a
_diffrn_radiation_wavelength 0.71073
_diffrn_reflns_av_R_equivalents 0.0234
_diffrn_reflns_av_sigmaI/netI 0.0320
_diffrn_reflns_limit_h_max 13
_diffrn_reflns_limit_h_min -13
_diffrn_reflns_limit_k_max 14
_diffrn_reflns_limit_k_min -14
_diffrn_reflns_limit_l_max 21
_diffrn_reflns_limit_l_min -21
_diffrn_reflns_number 15239
_diffrn_reflns_theta_full 28.40
_diffrn_reflns_theta_max 28.40
_diffrn_reflns_theta_min 2.14
_exptl_absorpt_coefficient_mu 0.813
_exptl_absorpt_correction_T_max 0.878
_exptl_absorpt_correction_T_min 0.663
_exptl_absorpt_correction_type multi-scan
_exptl_absorpt_process_details 'SADABS v2.10; (Sheldrick)'
_exptl_crystal_colour Orange
_exptl_crystal_density_diffrn 1.814
_exptl_crystal_description Shard
_exptl_crystal_F_000 816
_exptl_crystal_size_max 0.25
_exptl_crystal_size_mid 0.18
_exptl_crystal_size_min 0.16
_refine_diff_density_max 0.832
_refine_diff_density_min -0.677
_refine_diff_density_rms 0.086
_refine_ls_extinction_method none
_refine_ls_goodness_of_fit_ref 1.056
_refine_ls_hydrogen_treatment mixed
_refine_ls_matrix_type full
_refine_ls_number_parameters 468
_refine_ls_number_reflns 7276
_refine_ls_number_restraints 6
_refine_ls_restrained_S_all 1.056
_refine_ls_R_factor_all 0.0313
_refine_ls_R_factor_gt 0.0285
_refine_ls_shift/su_max 0.001
_refine_ls_shift/su_mean 0.000
_refine_ls_structure_factor_coef Fsqd
_refine_ls_weighting_details 'calc w=1/[\s^2^(Fo^2^)+(0.0413P)^2^+0.6941P] where P=(Fo^2^+2Fc^2^)/3'
_refine_ls_weighting_scheme calc
_refine_ls_wR_factor_gt 0.0746
_refine_ls_wR_factor_ref 0.0767
_reflns_number_gt 6721
_reflns_number_total 7276
_reflns_threshold_expression >2sigma(I)
_cod_data_source_file ic302819j_si_002_03.cif
_cod_data_source_block Complex2b
_cod_database_code 4334486

loop_
_space_group_symop_id
_space_group_symop_operation_xyz
1 'x, y, z'
2 '-x, -y, -z'

loop_
_atom_site_label
_atom_site_type_symbol
_atom_site_fract_x
_atom_site_fract_y
_atom_site_fract_z
_atom_site_U_iso_or_equiv
_atom_site_adp_type
_atom_site_occupancy
_atom_site_symmetry_multiplicity
_atom_site_calc_flag
_atom_site_refinement_flags
_atom_site_disorder_assembly
_atom_site_disorder_group
H1 H 0.3516 1.0306 0.3648 0.025 Uiso 1 1 calc R . .
H1a H 0.583(3) 1.052(3) 0.3577(15) 0.019(6) Uiso 1 1 d . . .
H1b H 0.493(3) 0.915(2) 0.3580(15) 0.016(5) Uiso 1 1 d . . .
H2a H 0.2148 0.7870 0.2905 0.027 Uiso 1 1 calc R . .
H2b H 0.1168 0.8735 0.2610 0.027 Uiso 1 1 calc R . .
H2c H 0.285(3) 0.690(3) 0.1807(16) 0.025(6) Uiso 1 1 d . . .
H2d H 0.285(3) 0.735(2) 0.1026(15) 0.016(5) Uiso 1 1 d . . .
H3 H 0.0821 0.7389 0.1359 0.022 Uiso 1 1 calc R . .
H3a H 0.570(3) 1.148(3) 0.1709(16) 0.027(6) Uiso 1 1 d . . .
H3b H 0.475(3) 1.039(2) 0.1001(16) 0.021(6) Uiso 1 1 d . . .
H4a H 0.1090 0.9557 0.1097 0.024 Uiso 1 1 calc R . .
H4b H 0.1992 0.9101 0.0573 0.024 Uiso 1 1 calc R . .
H5 H 0.3409 1.1522 0.1309 0.022 Uiso 1 1 calc R . .
H6a H 0.4788 1.1989 0.2859 0.026 Uiso 1 1 calc R . .
H6b H 0.2939 1.1500 0.2594 0.026 Uiso 1 1 calc R . .
H7 H 0.8124 1.2351 0.2480 0.027 Uiso 1 1 calc R . .
H8 H 1.0801 1.3713 0.3277 0.030 Uiso 1 1 calc R . .
H9 H 1.2251 1.2704 0.4126 0.027 Uiso 1 1 calc R . .
H14 H 0.8312 0.5911 0.4194 0.029 Uiso 1 1 calc R . .
H15 H 0.5634 0.4792 0.3369 0.029 Uiso 1 1 calc R . .
H16 H 0.4449 0.6023 0.2561 0.024 Uiso 1 1 calc R . .
H17 H 1.2253 1.0516 0.4695 0.025 Uiso 1 1 calc R . .
H18 H 1.0902 0.8186 0.4715 0.027 Uiso 1 1 calc R . .
H19a H 0.5068 0.6104 0.0921 0.044 Uiso 1 1 calc R . .
H19b H 0.6932 0.6936 0.1422 0.044 Uiso 1 1 calc R . .
H19c H 0.6228 0.6672 0.0382 0.044 Uiso 1 1 calc R . .
H20a H 0.7888 0.9246 0.0405 0.041 Uiso 1 1 calc R . .
H20b H 0.8633 0.9699 0.1445 0.041 Uiso 1 1 calc R . .
H20c H 0.7844 1.0562 0.0891 0.041 Uiso 1 1 calc R . .
C1 C 0.3588(2) 1.0006(2) 0.30813(12) 0.0210(4) Uani 1 1 d . . .
C2 C 0.2104(2) 0.8629(2) 0.25947(13) 0.0228(4) Uani 1 1 d . . .
C3 C 0.1896(2) 0.8191(2) 0.16486(12) 0.0185(3) Uani 1 1 d . . .
C4 C 0.2020(2) 0.9390(2) 0.11638(12) 0.0200(4) Uani 1 1 d . . .
C5 C 0.3510(2) 1.07635(19) 0.16152(12) 0.0187(4) Uani 1 1 d . . .
C6 C 0.3734(2) 1.1183(2) 0.25704(12) 0.0217(4) Uani 1 1 d . . .
C7 C 0.8691(2) 1.1922(2) 0.28255(13) 0.0227(4) Uani 1 1 d . . .
C8 C 1.0303(2) 1.2749(2) 0.33028(13) 0.0250(4) Uani 1 1 d . . .
C9 C 1.1158(2) 1.2158(2) 0.38068(13) 0.0228(4) Uani 1 1 d . . .
C10 C 1.0383(2) 1.0724(2) 0.38410(11) 0.0184(4) Uani 1 1 d . . .
C11 C 0.8768(2) 0.99711(19) 0.33484(11) 0.0171(3) Uani 1 1 d . . .
C12 C 0.7916(2) 0.85179(19) 0.33666(11) 0.0167(3) Uani 1 1 d . . .
C13 C 0.8712(2) 0.7843(2) 0.38725(12) 0.0196(4) Uani 1 1 d . . .
C14 C 0.7825(3) 0.6412(2) 0.38657(13) 0.0241(4) Uani 1 1 d . . .
C15 C 0.6249(3) 0.5755(2) 0.33781(13) 0.0244(4) Uani 1 1 d . . .
C16 C 0.5544(2) 0.6502(2) 0.28929(12) 0.0204(4) Uani 1 1 d . . .
C17 C 1.1163(2) 1.0014(2) 0.43575(12) 0.0210(4) Uani 1 1 d . . .
C18 C 1.0361(2) 0.8634(2) 0.43701(12) 0.0225(4) Uani 1 1 d . . .
C19 C 0.6053(3) 0.6867(2) 0.09224(15) 0.0293(5) Uani 1 1 d . . .
C20 C 0.7782(3) 0.9628(2) 0.09266(14) 0.0275(4) Uani 1 1 d . . .
N1 N 0.5031(2) 0.97763(18) 0.32727(10) 0.0177(3) Uani 1 1 d . . .
N2 N 0.30905(19) 0.77010(17) 0.15966(11) 0.0176(3) Uani 1 1 d . . .
N3 N 0.49154(19) 1.06285(17) 0.15462(10) 0.0168(3) Uani 1 1 d . . .
N4 N 0.79150(18) 1.05582(16) 0.28351(10) 0.0172(3) Uani 1 1 d . . .
N5 N 0.63379(18) 0.78531(16) 0.28747(10) 0.0165(3) Uani 1 1 d . . .
O1 O 0.46941(18) 0.83565(16) 0.01593(9) 0.0253(3) Uani 1 1 d . . .
S1 S 0.59240(5) 0.84902(5) 0.09988(3) 0.01685(9) Uani 1 1 d . . .
Ru1 Ru 0.554522(16) 0.915682(14) 0.217933(8) 0.01396(5) Uani 1 1 d . . .
F7A F 0.3134(4) 0.5290(2) 0.4727(2) 0.0344(6) Uani 0.886(5) 1 d P A 1
F8A F 0.1582(2) 0.6327(2) 0.41682(13) 0.0386(5) Uani 0.886(5) 1 d P A 1
F9A F 0.3860(3) 0.6909(2) 0.39169(15) 0.0473(6) Uani 0.886(5) 1 d P A 1
F10A F 0.51780(19) 0.73902(17) 0.53752(15) 0.0431(6) Uani 0.886(5) 1 d P A 1
F11A F 0.2907(3) 0.6844(2) 0.56207(11) 0.0422(5) Uani 0.886(5) 1 d P A 1
F12A F 0.3631(4) 0.8452(2) 0.4795(3) 0.0310(6) Uani 0.886(5) 1 d P A 1
P2A P 0.33801(11) 0.68555(11) 0.47695(7) 0.01795(18) Uani 0.886(5) 1 d P A 1
F1 F 0.10013(17) 0.22272(14) 0.13918(11) 0.0410(3) Uani 1 1 d . . .
F2 F -0.02943(15) 0.32194(15) 0.04938(9) 0.0365(3) Uani 1 1 d . . .
F3 F 0.13515(16) 0.25393(15) 0.00961(10) 0.0409(4) Uani 1 1 d . . .
F4 F 0.20494(18) 0.48621(15) 0.04680(9) 0.0383(3) Uani 1 1 d . . .
F5 F 0.33293(14) 0.38609(13) 0.13555(9) 0.0327(3) Uani 1 1 d . . .
F6 F 0.17003(14) 0.45535(13) 0.17569(8) 0.0278(3) Uani 1 1 d . . .
P1 P 0.15135(6) 0.35337(5) 0.09247(3) 0.02173(11) Uani 1 1 d . . .
F7B F 0.341(4) 0.5199(18) 0.460(2) 0.053(7) Uani 0.114(5) 1 d PD A 2
F8B F 0.302(3) 0.6526(17) 0.3595(6) 0.056(5) Uani 0.114(5) 1 d PD A 2
F9B F 0.5302(11) 0.7579(13) 0.4756(14) 0.046(4) Uani 0.114(5) 1 d PD A 2
F10B F 0.388(3) 0.7000(15) 0.5673(5) 0.056(5) Uani 0.114(5) 1 d PD A 2
F11B F 0.1637(13) 0.5976(16) 0.4516(16) 0.046(4) Uani 0.114(5) 1 d PD A 2
F12B F 0.371(5) 0.8307(19) 0.486(3) 0.053(7) Uani 0.114(5) 1 d PD A 2
P2B P 0.3477(10) 0.6730(10) 0.4634(5) 0.01795(18) Uani 0.114(5) 1 d PD A 2
H2 H 0.334(4) 0.681(3) 0.905(2) 0.054(9) Uiso 1 1 d . . .
H21a H 0.1786 0.4568 0.8686 0.048 Uiso 1 1 calc R . .
H21b H 0.1425 0.4710 0.7687 0.048 Uiso 1 1 calc R . .
H21c H 0.0763 0.5360 0.8285 0.048 Uiso 1 1 calc R . .
C21 C 0.1646(3) 0.5176(2) 0.82757(17) 0.0317(5) Uani 1 1 d . . .
O2 O 0.3043(2) 0.64658(17) 0.85209(11) 0.0337(4) Uani 1 1 d . . .

loop_
_atom_site_aniso_label
_atom_site_aniso_U_11
_atom_site_aniso_U_22
_atom_site_aniso_U_33
_atom_site_aniso_U_23
_atom_site_aniso_U_13
_atom_site_aniso_U_12
C1 0.0242(9) 0.0248(9) 0.0153(8) 0.0014(7) 0.0082(7) 0.0117(8)
C2 0.0225(9) 0.0266(10) 0.0200(9) 0.0055(8) 0.0104(8) 0.0094(8)
C3 0.0151(8) 0.0208(9) 0.0181(8) 0.0027(7) 0.0059(7) 0.0067(7)
C4 0.0180(8) 0.0214(9) 0.0176(8) 0.0026(7) 0.0026(7) 0.0089(7)
C5 0.0205(9) 0.0179(9) 0.0179(8) 0.0036(7) 0.0053(7) 0.0098(7)
C6 0.0238(9) 0.0211(9) 0.0210(9) 0.0009(7) 0.0078(8) 0.0113(8)
C7 0.0217(9) 0.0181(9) 0.0230(9) 0.0058(7) 0.0040(8) 0.0065(8)
C8 0.0220(10) 0.0185(9) 0.0254(10) 0.0041(8) 0.0046(8) 0.0035(8)
C9 0.0173(9) 0.0242(10) 0.0201(9) 0.0011(7) 0.0049(7) 0.0047(8)
C10 0.0183(9) 0.0237(9) 0.0140(8) 0.0025(7) 0.0067(7) 0.0096(7)
C11 0.0194(9) 0.0205(9) 0.0132(8) 0.0032(7) 0.0075(7) 0.0093(7)
C12 0.0201(9) 0.0195(9) 0.0140(8) 0.0044(7) 0.0082(7) 0.0104(7)
C13 0.0226(9) 0.0255(9) 0.0164(8) 0.0061(7) 0.0090(7) 0.0144(8)
C14 0.0327(11) 0.0241(10) 0.0234(9) 0.0112(8) 0.0121(8) 0.0176(9)
C15 0.0320(11) 0.0183(9) 0.0271(10) 0.0102(8) 0.0127(9) 0.0130(8)
C16 0.0231(9) 0.0176(9) 0.0190(8) 0.0042(7) 0.0066(7) 0.0083(7)
C17 0.0174(9) 0.0316(10) 0.0165(8) 0.0034(7) 0.0065(7) 0.0133(8)
C18 0.0252(10) 0.0321(10) 0.0179(8) 0.0080(8) 0.0087(8) 0.0189(9)
C19 0.0423(12) 0.0232(10) 0.0343(11) 0.0081(9) 0.0238(10) 0.0183(9)
C20 0.0260(10) 0.0271(10) 0.0278(10) 0.0054(8) 0.0167(9) 0.0055(8)
N1 0.0208(8) 0.0172(8) 0.0134(7) 0.0022(6) 0.0056(6) 0.0072(7)
N2 0.0179(7) 0.0143(7) 0.0189(8) 0.0028(6) 0.0064(6) 0.0059(6)
N3 0.0186(8) 0.0157(7) 0.0145(7) 0.0044(6) 0.0054(6) 0.0063(6)
N4 0.0184(7) 0.0162(7) 0.0140(7) 0.0029(6) 0.0047(6) 0.0056(6)
N5 0.0193(7) 0.0159(7) 0.0153(7) 0.0039(6) 0.0073(6) 0.0078(6)
O1 0.0285(7) 0.0304(8) 0.0151(6) 0.0024(5) 0.0051(6) 0.0134(6)
S1 0.0191(2) 0.0160(2) 0.0160(2) 0.00348(16) 0.00815(17) 0.00706(17)
Ru1 0.01510(8) 0.01268(8) 0.01267(8) 0.00276(5) 0.00456(6) 0.00512(6)
F7A 0.0448(13) 0.0176(9) 0.0346(11) 0.0046(8) 0.0056(9) 0.0140(8)
F8A 0.0278(8) 0.0317(10) 0.0410(10) -0.0066(7) -0.0063(7) 0.0136(7)
F9A 0.0830(16) 0.0486(12) 0.0421(12) 0.0217(10) 0.0460(12) 0.0411(12)
F10A 0.0223(8) 0.0308(9) 0.0609(14) -0.0082(8) -0.0031(8) 0.0119(7)
F11A 0.0559(13) 0.0478(11) 0.0284(8) 0.0111(7) 0.0255(8) 0.0206(10)
F12A 0.0356(12) 0.0203(9) 0.0457(15) 0.0115(9) 0.0191(12) 0.0164(9)
P2A 0.0204(3) 0.0160(3) 0.0171(4) 0.0026(3) 0.0071(2) 0.0076(2)
F1 0.0360(7) 0.0221(6) 0.0639(10) 0.0155(6) 0.0212(7) 0.0090(6)
F2 0.0233(6) 0.0400(8) 0.0391(7) -0.0120(6) -0.0004(5) 0.0178(6)
F3 0.0301(7) 0.0376(8) 0.0467(8) -0.0179(6) 0.0091(6) 0.0139(6)
F4 0.0529(9) 0.0346(7) 0.0363(7) 0.0139(6) 0.0221(7) 0.0227(7)
F5 0.0184(6) 0.0248(6) 0.0472(8) -0.0009(6) 0.0051(5) 0.0080(5)
F6 0.0262(6) 0.0259(6) 0.0259(6) -0.0023(5) 0.0086(5) 0.0079(5)
P1 0.0185(2) 0.0165(2) 0.0270(3) -0.00113(19) 0.0059(2) 0.00696(19)
F7B 0.068(12) 0.027(7) 0.045(10) -0.007(6) -0.022(8) 0.034(7)
F8B 0.082(12) 0.032(5) 0.022(5) 0.007(4) 0.003(6) 0.006(6)
F9B 0.024(5) 0.027(5) 0.079(11) -0.003(5) 0.015(5) 0.007(4)
F10B 0.082(12) 0.032(5) 0.022(5) 0.007(4) 0.003(6) 0.006(6)
F11B 0.024(5) 0.027(5) 0.079(11) -0.003(5) 0.015(5) 0.007(4)
F12B 0.068(12) 0.027(7) 0.045(10) -0.007(6) -0.022(8) 0.034(7)
P2B 0.0204(3) 0.0160(3) 0.0171(4) 0.0026(3) 0.0071(2) 0.0076(2)
C21 0.0284(11) 0.0206(10) 0.0452(13) 0.0060(9) 0.0156(10) 0.0085(9)
O2 0.0365(9) 0.0250(8) 0.0236(8) 0.0043(6) 0.0076(7) 0.0011(7)

loop_
_atom_type_symbol
_atom_type_description
_atom_type_scat_dispersion_real
_atom_type_scat_dispersion_imag
_atom_type_scat_source
C C 0.0033 0.0016 'International Tables Vol C Tables 4.2.6.8 and 6.1.1.4'
H H 0.0000 0.0000 'International Tables Vol C Tables 4.2.6.8 and 6.1.1.4'
N N 0.0061 0.0033 'International Tables Vol C Tables 4.2.6.8 and 6.1.1.4'
O O 0.0106 0.0060 'International Tables Vol C Tables 4.2.6.8 and 6.1.1.4'
F F 0.0171 0.0103 'International Tables Vol C Tables 4.2.6.8 and 6.1.1.4'
P P 0.1023 0.0942 'International Tables Vol C Tables 4.2.6.8 and 6.1.1.4'
S S 0.1246 0.1234 'International Tables Vol C Tables 4.2.6.8 and 6.1.1.4'
Ru Ru -1.2594 0.8363 'International Tables Vol C Tables 4.2.6.8 and 6.1.1.4'

loop_
_geom_angle_atom_site_label_1
_geom_angle_atom_site_label_2
_geom_angle_atom_site_label_3
_geom_angle
C2 C1 H1 108.2
C6 C1 H1 108.2
C6 C1 C2 111.96(16)
N1 C1 H1 108.2
N1 C1 C2 110.21(16)
N1 C1 C6 110.08(16)
H2a C2 H2b 107.7
C1 C2 H2a 108.8
C1 C2 H2b 108.8
C3 C2 H2a 108.8
C3 C2 H2b 108.8
C3 C2 C1 113.98(16)
C2 C3 H3 108.2
C2 C3 C4 111.18(16)
C4 C3 H3 108.2
N2 C3 H3 108.2
N2 C3 C2 110.69(15)
N2 C3 C4 110.26(15)
H4a C4 H4b 107.7
C3 C4 H4a 108.8
C3 C4 H4b 108.8
C3 C4 C5 113.89(15)
C5 C4 H4a 108.8
C5 C4 H4b 108.8
C4 C5 H5 108.3
C4 C5 C6 111.64(16)
C6 C5 H5 108.3
N3 C5 H5 108.3
N3 C5 C4 109.78(15)
N3 C5 C6 110.43(15)
H6a C6 H6b 107.6
C1 C6 H6a 108.7
C1 C6 H6b 108.7
C1 C6 C5 114.22(15)
C5 C6 H6a 108.7
C5 C6 H6b 108.7
C8 C7 H7 118.4
N4 C7 H7 118.4
N4 C7 C8 123.12(18)
C7 C8 H8 120.1
C9 C8 H8 120.1
C9 C8 C7 119.86(19)
C8 C9 H9 120.6
C8 C9 C10 118.89(18)
C10 C9 H9 120.6
C9 C10 C17 123.23(18)
C11 C10 C9 117.79(17)
C11 C10 C17 118.98(18)
C10 C11 C12 120.22(17)
N4 C11 C10 123.34(17)
N4 C11 C12 116.43(16)
C13 C12 C11 119.66(17)
N5 C12 C11 116.98(16)
N5 C12 C13 123.35(17)
C12 C13 C14 117.53(18)
C12 C13 C18 119.07(18)
C14 C13 C18 123.41(17)
C13 C14 H14 120.5
C15 C14 H14 120.5
C15 C14 C13 118.93(18)
C14 C15 H15 120.0
C14 C15 C16 120.06(19)
C16 C15 H15 120.0
C15 C16 H16 118.4
N5 C16 H16 118.5
N5 C16 C15 123.10(19)
C10 C17 H17 119.6
C18 C17 H17 119.6
C18 C17 C10 120.88(18)
C13 C18 H18 119.4
C17 C18 H18 119.4
C17 C18 C13 121.18(18)
H19a C19 H19b 109.5
H19a C19 H19c 109.5
H19b C19 H19c 109.5
S1 C19 H19a 109.5
S1 C19 H19b 109.5
S1 C19 H19c 109.5
H20a C20 H20b 109.5
H20a C20 H20c 109.5
H20b C20 H20c 109.5
S1 C20 H20a 109.5
S1 C20 H20b 109.5
S1 C20 H20c 109.5
H1a N1 H1b 107(2)
C1 N1 H1a 109.3(16)
C1 N1 H1b 107.6(15)
C1 N1 Ru1 117.28(11)
Ru1 N1 H1a 106.9(16)
Ru1 N1 H1b 108.1(15)
H2c N2 H2d 100(2)
C3 N2 H2c 106.0(16)
C3 N2 H2d 107.6(14)
C3 N2 Ru1 118.30(12)
Ru1 N2 H2c 112.3(16)
Ru1 N2 H2d 110.8(14)
H3a N3 H3b 104(2)
C5 N3 H3a 106.4(16)
C5 N3 H3b 108.1(16)
C5 N3 Ru1 118.46(12)
Ru1 N3 H3a 112.3(16)
Ru1 N3 H3b 106.6(16)
C7 N4 C11 116.99(16)
C7 N4 Ru1 129.06(13)
C11 N4 Ru1 113.95(12)
C12 N5 Ru1 113.39(12)
C16 N5 C12 117.02(16)
C16 N5 Ru1 129.58(13)
C19 S1 Ru1 115.91(7)
C20 S1 C19 99.38(11)
C20 S1 Ru1 113.99(7)
O1 S1 C19 105.79(10)
O1 S1 C20 106.21(10)
O1 S1 Ru1 114.08(7)
N1 Ru1 S1 176.39(5)
N2 Ru1 N1 87.79(7)
N2 Ru1 S1 89.12(5)
N3 Ru1 N1 89.26(7)
N3 Ru1 N2 85.79(7)
N3 Ru1 S1 88.65(5)
N4 Ru1 N1 88.50(7)
N4 Ru1 N2 175.80(6)
N4 Ru1 N3 96.14(7)
N4 Ru1 N5 79.23(7)
N4 Ru1 S1 94.64(5)
N5 Ru1 N1 89.22(6)
N5 Ru1 N2 98.74(7)
N5 Ru1 N3 175.16(6)
N5 Ru1 S1 93.10(5)
F7A P2A F8A 91.05(16)
F7A P2A F9A 89.93(14)
F7A P2A F10A 89.19(16)
F7A P2A F11A 91.60(14)
F7A P2A F12A 178.95(18)
F8A P2A F9A 89.77(13)
F8A P2A F10A 179.65(13)
F8A P2A F11A 90.16(12)
F8A P2A F12A 88.65(17)
F9A P2A F12A 89.06(16)
F10A P2A F9A 90.49(14)
F10A P2A F12A 91.12(17)
F11A P2A F9A 178.47(12)
F11A P2A F10A 89.58(12)
F11A P2A F12A 89.41(15)
F1 P1 F2 90.17(8)
F1 P1 F3 90.50(9)
F1 P1 F4 179.15(9)
F1 P1 F5 90.24(8)
F1 P1 F6 90.19(8)
F2 P1 F3 90.58(7)
F2 P1 F4 90.42(8)
F2 P1 F5 179.56(8)
F2 P1 F6 89.97(7)
F3 P1 F4 90.10(9)
F3 P1 F5 89.58(8)
F3 P1 F6 179.12(8)
F4 P1 F6 89.21(8)
F5 P1 F4 89.17(8)
F5 P1 F6 89.86(7)
F7B P2B F8B 90.5(13)
F7B P2B F10B 92.7(13)
F7B P2B F11B 87.2(13)
F7B P2B F12B 169.3(19)
F8B P2B F10B 176.3(13)
F8B P2B F11B 90.0(12)
F8B P2B F12B 99.9(17)
F9B P2B F7B 96.7(14)
F9B P2B F8B 90.1(10)
F9B P2B F10B 91.2(11)
F9B P2B F11B 176.1(10)
F9B P2B F12B 80.7(16)
F11B P2B F10B 88.4(11)
F11B P2B F12B 95.4(16)
F12B P2B F10B 77.0(15)
H21a C21 H21b 109.5
H21a C21 H21c 109.5
H21b C21 H21c 109.5
O2 C21 H21a 109.5
O2 C21 H21b 109.5
O2 C21 H21c 109.5
C21 O2 H2 111(2)

loop_
_geom_bond_atom_site_label_1
_geom_bond_atom_site_label_2
_geom_bond_distance
C1 H1 1.0000
C1 C2 1.536(3)
C1 C6 1.529(3)
C1 N1 1.501(3)
C2 H2a 0.9900
C2 H2b 0.9900
C3 H3 1.0000
C3 C2 1.525(3)
C3 N2 1.504(2)
C4 H4a 0.9900
C4 H4b 0.9900
C4 C3 1.525(3)
C5 H5 1.0000
C5 C4 1.526(3)
C5 N3 1.499(2)
C6 H6a 0.9900
C6 H6b 0.9900
C6 C5 1.530(3)
C7 H7 0.9500
C7 C8 1.406(3)
C7 N4 1.340(2)
C8 H8 0.9500
C8 C9 1.375(3)
C9 H9 0.9500
C9 C10 1.414(3)
C10 C11 1.405(3)
C10 C17 1.437(3)
C11 N4 1.378(2)
C12 C11 1.434(3)
C12 N5 1.374(2)
C13 C12 1.409(3)
C13 C18 1.435(3)
C14 H14 0.9500
C14 C13 1.410(3)
C15 H15 0.9500
C15 C14 1.370(3)
C16 H16 0.9500
C16 C15 1.402(3)
C16 N5 1.335(2)
C17 H17 0.9500
C18 H18 0.9500
C18 C17 1.358(3)
C19 H19a 0.9800
C19 H19b 0.9800
C19 H19c 0.9800
C19 S1 1.791(2)
C20 H20a 0.9800
C20 H20b 0.9800
C20 H20c 0.9800
C20 S1 1.786(2)
N1 H1a 0.84(3)
N1 H1b 0.85(2)
N1 Ru1 2.1470(17)
N2 H2c 0.90(3)
N2 H2d 0.91(2)
N2 Ru1 2.1470(17)
N3 H3a 0.88(3)
N3 H3b 0.86(3)
N3 Ru1 2.1333(16)
N4 Ru1 2.0881(17)
N5 Ru1 2.1008(16)
O1 S1 1.5016(15)
Ru1 S1 2.2145(8)
F7A P2A 1.580(2)
F8A P2A 1.5984(18)
F9A P2A 1.6024(19)
F10A P2A 1.5989(18)
F11A P2A 1.5989(19)
F12A P2A 1.614(2)
F1 P1 1.5972(15)
F2 P1 1.6033(15)
F3 P1 1.6044(14)
F4 P1 1.6068(15)
F5 P1 1.6067(14)
F6 P1 1.6143(14)
F7B P2B 1.606(5)
F8B P2B 1.607(5)
F9B P2B 1.600(5)
F10B P2B 1.611(5)
F11B P2B 1.609(5)
F12B P2B 1.610(5)
C21 H21a 0.9800
C21 H21b 0.9800
C21 H21c 0.9800
C21 O2 1.419(3)
O2 H2 0.84(3)

loop_
_geom_hbond_atom_site_label_D
_geom_hbond_atom_site_label_H
_geom_hbond_atom_site_label_A
_geom_hbond_distance_DH
_geom_hbond_distance_HA
_geom_hbond_distance_DA
_geom_hbond_angle_DHA
_geom_hbond_site_symmetry_A
N1 H1a F11A 0.84(3) 2.63(2) 3.389(3) 150(2) 2_676
N1 H1a F12B 0.84(3) 2.61(4) 3.17(3) 125(2) 2_676
N1 H1b F9A 0.85(2) 2.35(2) 3.158(3) 158(2) .
N2 H2c F6 0.90(3) 2.27(3) 3.120(2) 157(2) .
N2 H2d O1 0.91(2) 2.57(2) 3.173(2) 124.0(17) .
N2 H2d F4 0.91(2) 2.47(2) 3.058(2) 122.8(17) .
N3 H3a O2 0.88(3) 2.15(3) 2.951(2) 152(2) 2_676
N3 H3b O1 0.86(3) 2.48(2) 3.126(2) 132(2) .
N3 H3b O1 0.86(3) 2.45(2) 3.127(2) 136(2) 2_675
O2 H2 O1 0.84(3) 2.06(3) 2.839(2) 155(3) 1_556

loop_
_geom_torsion_atom_site_label_1
_geom_torsion_atom_site_label_2
_geom_torsion_atom_site_label_3
_geom_torsion_atom_site_label_4
_geom_torsion
C1 C6 C5 C4 49.7(2)
C1 C6 C5 N3 -72.8(2)
C1 N1 Ru1 N2 -44.37(14)
C1 N1 Ru1 N3 41.44(14)
C1 N1 Ru1 N4 137.60(14)
C1 N1 Ru1 N5 -143.15(14)
C2 C1 C6 C5 -48.8(2)
C2 C1 N1 Ru1 63.06(18)
C2 C3 N2 Ru1 -60.53(18)
C3 N2 Ru1 N1 43.20(13)
C3 N2 Ru1 N3 -46.22(13)
C3 N2 Ru1 N5 132.07(13)
C3 N2 Ru1 S1 -134.93(13)
C4 C3 C2 C1 -51.6(2)
C4 C3 N2 Ru1 62.91(17)
C4 C5 N3 Ru1 -64.54(17)
C5 C4 C3 C2 52.6(2)
C5 C4 C3 N2 -70.5(2)
C5 N3 Ru1 N1 -40.68(13)
C5 N3 Ru1 N2 47.16(13)
C5 N3 Ru1 N4 -129.09(13)
C5 N3 Ru1 S1 136.38(13)
C6 C1 C2 C3 49.9(2)
C6 C1 N1 Ru1 -60.92(18)
C6 C5 C4 C3 -51.7(2)
C6 C5 N3 Ru1 58.97(18)
C7 C8 C9 C10 -0.8(3)
C7 N4 Ru1 N1 -89.01(17)
C7 N4 Ru1 N3 0.09(18)
C7 N4 Ru1 N5 -178.49(18)
C7 N4 Ru1 S1 89.23(17)
C8 C7 N4 C11 0.5(3)
C8 C7 N4 Ru1 -179.99(15)
C8 C9 C10 C11 0.5(3)
C8 C9 C10 C17 -179.01(18)
C9 C10 C11 C12 -179.22(16)
C9 C10 C11 N4 0.3(3)
C9 C10 C17 C18 179.73(18)
C10 C11 N4 C7 -0.8(3)
C10 C11 N4 Ru1 179.60(13)
C11 C10 C17 C18 0.3(3)
C11 C12 N5 C16 -179.85(16)
C11 C12 N5 Ru1 1.0(2)
C11 N4 Ru1 N1 90.52(13)
C11 N4 Ru1 N3 179.61(12)
C11 N4 Ru1 N5 1.03(12)
C11 N4 Ru1 S1 -91.24(12)
C12 C11 N4 C7 178.77(16)
C12 C11 N4 Ru1 -0.8(2)
C12 C13 C18 C17 -0.3(3)
C12 N5 Ru1 N1 -89.73(13)
C12 N5 Ru1 N2 -177.38(12)
C12 N5 Ru1 N4 -1.11(12)
C12 N5 Ru1 S1 93.03(12)
C13 C12 C11 C10 -0.8(3)
C13 C12 C11 N4 179.58(16)
C13 C12 N5 C16 0.4(3)
C13 C12 N5 Ru1 -178.69(14)
C13 C18 C17 C10 -0.3(3)
C14 C13 C12 C11 -179.69(17)
C14 C13 C12 N5 0.0(3)
C14 C13 C18 C17 -179.75(18)
C15 C14 C13 C12 -0.4(3)
C15 C14 C13 C18 179.07(18)
C15 C16 N5 C12 -0.5(3)
C15 C16 N5 Ru1 178.42(14)
C16 C15 C14 C13 0.3(3)
C16 N5 Ru1 N1 91.29(17)
C16 N5 Ru1 N2 3.64(17)
C16 N5 Ru1 N4 179.92(17)
C16 N5 Ru1 S1 -85.94(16)
C17 C10 C11 C12 0.3(3)
C17 C10 C11 N4 179.84(16)
C18 C13 C12 C11 0.8(3)
C18 C13 C12 N5 -179.45(17)
N1 C1 C2 C3 -73.0(2)
N1 C1 C6 C5 74.2(2)
N2 C3 C2 C1 71.3(2)
N2 Ru1 S1 C19 -79.17(10)
N2 Ru1 S1 C20 166.34(9)
N2 Ru1 S1 O1 44.09(8)
N3 C5 C4 C3 71.1(2)
N3 Ru1 S1 C19 -164.97(10)
N3 Ru1 S1 C20 80.53(10)
N3 Ru1 S1 O1 -41.71(8)
N4 C7 C8 C9 0.3(3)
N4 Ru1 S1 C19 98.97(10)
N4 Ru1 S1 C20 -15.52(9)
N4 Ru1 S1 O1 -137.76(8)
N5 C12 C11 C10 179.45(16)
N5 C12 C11 N4 -0.2(2)
N5 C16 C15 C14 0.2(3)
N5 Ru1 S1 C19 19.54(10)
N5 Ru1 S1 C20 -94.95(10)
N5 Ru1 S1 O1 142.80(8)
